data_7131755
loop_
_publ_author_name
'Qi, Suo-Suo'
'Luo, Xin'
'Sun, Xiao-Ping'
'Zhai, Jing-Jing'
'Chu, Ming-Ming'
'Chen, Jin'
'Wang, Yi-Feng'
'Xu, Dan-Qian'

_publ_section_title
;
 Metal-free and enantioselective synthesis of 1,4-benzoxazepines from
 <i>para</i>-quinone methide derivatives and &#x3b1;-bromohydroxamates.
;
_journal_name_full 'Chemical communications (Cambridge, England)'
_journal_paper_doi 10.1039/d3cc02368k
_journal_year 2023
_chemical_absolute_configuration rmad
_chemical_formula_moiety 'C H2 Cl2, C30 H34 F N O4'
_chemical_formula_sum 'C31 H36 Cl2 F N O4'
_chemical_formula_weight 576.51
_space_group_crystal_system orthorhombic
_space_group_IT_number 19
_space_group_name_Hall 'P 2ac 2ab'
_space_group_name_H-M_alt 'P 21 21 21'
_atom_sites_solution_hydrogens mixed
_atom_sites_solution_primary dual
_audit_creation_date 2022-01-06
_audit_creation_method
;
Olex2 1.5
(compiled 2021.12.09 svn.r5202d8cf for OlexSys, GUI svn.r6439)
;
_audit_update_record
;
2022-12-16 deposited with the CCDC.	2023-06-19 downloaded from the CCDC.
;
_cell_angle_alpha 90
_cell_angle_beta 90
_cell_angle_gamma 90
_cell_formula_units_Z 4
_cell_length_a 10.13420(10)
_cell_length_b 10.9767(2)
_cell_length_c 27.3919(4)
_cell_measurement_reflns_used 9905
_cell_measurement_temperature 213.00
_cell_measurement_theta_max 53.748
_cell_measurement_theta_min 2.808
_cell_volume 3047.08(8)
_computing_cell_refinement 'SAINT v8.37A (Bruker, 2015)'
_computing_data_reduction 'SAINT v8.37A (Bruker, 2015)'
_computing_molecular_graphics 'Olex2 1.5 (Dolomanov et al., 2009)'
_computing_publication_material 'Olex2 1.5 (Dolomanov et al., 2009)'
_computing_structure_refinement 'SHELXL 2018/3 (Sheldrick, 2015)'
_computing_structure_solution 'SHELXT 2018/2 (Sheldrick, 2018)'
_diffrn_ambient_temperature 213.00
_diffrn_measured_fraction_theta_full 0.993
_diffrn_measured_fraction_theta_max 0.994
_diffrn_measurement_device_type 'Bruker D8 Venture'
_diffrn_measurement_method '\f and \w scans'
_diffrn_radiation_type GaK\a
_diffrn_radiation_wavelength 1.34139
_diffrn_reflns_av_R_equivalents 0.0460
_diffrn_reflns_av_unetI/netI 0.0356
_diffrn_reflns_Laue_measured_fraction_full 0.993
_diffrn_reflns_Laue_measured_fraction_max 0.994
_diffrn_reflns_limit_h_max 9
_diffrn_reflns_limit_h_min -12
_diffrn_reflns_limit_k_max 13
_diffrn_reflns_limit_k_min -13
_diffrn_reflns_limit_l_max 33
_diffrn_reflns_limit_l_min -33
_diffrn_reflns_number 32680
_diffrn_reflns_point_group_measured_fraction_full 0.993
_diffrn_reflns_point_group_measured_fraction_max 0.993
_diffrn_reflns_theta_full 53.594
_diffrn_reflns_theta_max 54.997
_diffrn_reflns_theta_min 3.774
_diffrn_source_current 2.86
_diffrn_source_power 0.1995708
_diffrn_source_voltage 69.78
_diffrn_standards_number 0
_exptl_absorpt_coefficient_mu 1.486
_exptl_absorpt_correction_T_max 0.7508
_exptl_absorpt_correction_T_min 0.5934
_exptl_absorpt_correction_type multi-scan
_exptl_absorpt_process_details
;
SADABS-2016/2 (Bruker,2016/2) was used for absorption correction.
wR2(int) was 0.1097 before and 0.0614 after correction.
The Ratio of minimum to maximum transmission is 0.7904.
The \l/2 correction factor is Not present.
;
_exptl_crystal_colour colourless
_exptl_crystal_colour_primary colourless
_exptl_crystal_density_diffrn 1.257
_exptl_crystal_description block
_exptl_crystal_F_000 1216
_exptl_crystal_size_max 0.1
_exptl_crystal_size_mid 0.07
_exptl_crystal_size_min 0.07
_refine_diff_density_max 1.123
_refine_diff_density_min -0.939
_refine_diff_density_rms 0.067
_refine_ls_abs_structure_details
;
 Flack x determined using 1729 quotients [(I+)-(I-)]/[(I+)+(I-)]
 (Parsons, Flack and Wagner, Acta Cryst. B69 (2013) 249-259).
;
_refine_ls_abs_structure_Flack 0.032(11)
_refine_ls_extinction_method none
_refine_ls_goodness_of_fit_ref 1.064
_refine_ls_hydrogen_treatment mixed
_refine_ls_matrix_type full
_refine_ls_number_parameters 362
_refine_ls_number_reflns 5782
_refine_ls_number_restraints 1
_refine_ls_restrained_S_all 1.064
_refine_ls_R_factor_all 0.0910
_refine_ls_R_factor_gt 0.0754
_refine_ls_shift/su_max 0.000
_refine_ls_shift/su_mean 0.000
_refine_ls_structure_factor_coef Fsqd
_refine_ls_weighting_details 'w=1/[\s^2^(Fo^2^)+(0.1339P)^2^+2.3358P] where P=(Fo^2^+2Fc^2^)/3'
_refine_ls_weighting_scheme calc
_refine_ls_wR_factor_gt 0.2166
_refine_ls_wR_factor_ref 0.2322
_reflns_Friedel_coverage 0.762
_reflns_Friedel_fraction_full 0.992
_reflns_Friedel_fraction_max 0.992
_reflns_number_gt 4731
_reflns_number_total 5782
_reflns_threshold_expression 'I > 2\s(I)'
_cod_data_source_file d3cc02368k2.cif
_cod_data_source_block 2201033445_0m
_cod_database_code 7131755
_shelx_shelxl_version_number 2018/3
_shelx_space_group_comment
;
The symmetry employed for this shelxl refinement is uniquely defined
by the following loop, which should always be used as a source of
symmetry information in preference to the above space-group names.
They are only intended as comments.
;
_shelx_estimated_absorpt_t_max 0.903
_shelx_estimated_absorpt_t_min 0.866
_olex2_refinement_description
;
1. Fixed Uiso
 At 1.2 times of:
  All C(H) groups, All C(H,H) groups
 At 1.5 times of:
  All C(H,H,H) groups
2. Restrained distances
 H4-H24C
 2.05 with sigma of 0.01
3.a Ternary CH refined with riding coordinates:
 C1(H1)
3.b Secondary CH2 refined with riding coordinates:
 C31(H31A,H31B), C8(H8A,H8B), C10(H10A,H10B)
3.c Aromatic/amide H refined with riding coordinates:
 C3(H3), C4(H4A), C5(H5), C12(H12), C13(H13), C14(H14), C15(H15), C16(H16),
 C18(H18), C22(H22)
3.d Idealised Me refined as rotating group:
 C24(H24A,H24B,H24C), C25(H25A,H25B,H25C), C26(H26A,H26B,H26C), C28(H28A,H28B,
 H28C), C29(H29A,H29B,H29C), C30(H30A,H30B,H30C)
;
_olex2_submission_special_instructions 'No special instructions were received'

loop_
_space_group_symop_operation_xyz
'x, y, z'
'-x+1/2, -y, z+1/2'
'-x, y+1/2, -z+1/2'
'x+1/2, -y+1/2, -z'

loop_
_atom_site_label
_atom_site_type_symbol
_atom_site_fract_x
_atom_site_fract_y
_atom_site_fract_z
_atom_site_U_iso_or_equiv
_atom_site_adp_type
_atom_site_occupancy
_atom_site_site_symmetry_order
_atom_site_calc_flag
_atom_site_refinement_flags_posn
_atom_site_refinement_flags_adp
_atom_site_refinement_flags_occupancy
_atom_site_disorder_assembly
_atom_site_disorder_group
Cl1 Cl 1.1140(5) 0.5046(4) 0.6141(2) 0.1805(19) Uani 1 1 d . . . . .
Cl2 Cl 1.3705(7) 0.4235(5) 0.6082(4) 0.294(5) Uani 1 1 d . . . . .
C31 C 1.2686(14) 0.5237(13) 0.5913(6) 0.138(5) Uani 1 1 d . . . . .
H31A H 1.263855 0.523043 0.555546 0.166 Uiso 1 1 calc R U . . .
H31B H 1.301484 0.603855 0.601295 0.166 Uiso 1 1 calc R U . . .
F1 F 0.6780(5) 0.6013(7) 0.20021(14) 0.108(2) Uani 1 1 d . . . . .
O1 O 0.6287(4) 0.4759(4) 0.43567(12) 0.0444(9) Uani 1 1 d . . . . .
O2 O 0.7619(4) 0.6696(4) 0.40861(15) 0.0522(10) Uani 1 1 d . . . . .
O3 O 0.5929(4) 0.6349(4) 0.29325(12) 0.0461(9) Uani 1 1 d . . . . .
O4 O 0.0073(4) 0.6187(4) 0.35766(16) 0.0500(11) Uani 1 1 d . . . . .
H4 H -0.022(12) 0.637(5) 0.383(4) 0.13(4) Uiso 1 1 d D . . . .
N1 N 0.6277(4) 0.5152(4) 0.38702(14) 0.0365(9) Uani 1 1 d . . . . .
C1 C 0.5344(4) 0.4448(4) 0.35723(19) 0.0353(11) Uani 1 1 d . . . . .
H1 H 0.526011 0.364122 0.373068 0.042 Uiso 1 1 calc R U . . .
C2 C 0.5881(5) 0.4216(6) 0.3065(2) 0.0441(13) Uani 1 1 d . . . . .
C3 C 0.6051(6) 0.3033(7) 0.2885(3) 0.070(2) Uani 1 1 d . . . . .
H3 H 0.589503 0.234740 0.308237 0.084 Uiso 1 1 calc R U . . .
C4 C 0.6471(7) 0.2905(10) 0.2389(4) 0.091(4) Uani 1 1 d . . . . .
H4A H 0.658763 0.211898 0.225997 0.109 Uiso 1 1 calc R U . . .
C5 C 0.6707(8) 0.3893(13) 0.2095(3) 0.099(4) Uani 1 1 d . . . . .
H5 H 0.697662 0.379287 0.176922 0.118 Uiso 1 1 calc R U . . .
C6 C 0.6543(6) 0.5003(10) 0.2287(2) 0.076(2) Uani 1 1 d . . . . .
C7 C 0.6142(5) 0.5199(6) 0.27617(18) 0.0448(13) Uani 1 1 d . . . . .
C8 C 0.6871(6) 0.6751(5) 0.32743(19) 0.0434(12) Uani 1 1 d . . . . .
H8A H 0.673986 0.762924 0.331736 0.052 Uiso 1 1 calc R U . . .
H8B H 0.774263 0.664381 0.312562 0.052 Uiso 1 1 calc R U . . .
C9 C 0.6925(5) 0.6186(5) 0.37796(17) 0.0352(11) Uani 1 1 d . . . . .
C10 C 0.7418(6) 0.3961(7) 0.4436(2) 0.0550(16) Uani 1 1 d . . . . .
H10A H 0.824322 0.441464 0.439303 0.066 Uiso 1 1 calc R U . . .
H10B H 0.740511 0.328444 0.420243 0.066 Uiso 1 1 calc R U . . .
C11 C 0.7313(6) 0.3493(5) 0.4945(2) 0.0455(13) Uani 1 1 d . . . . .
C12 C 0.6384(12) 0.2645(11) 0.5069(3) 0.101(4) Uani 1 1 d . . . . .
H12 H 0.581336 0.233071 0.482979 0.121 Uiso 1 1 calc R U . . .
C13 C 0.6286(12) 0.2247(10) 0.5553(4) 0.105(3) Uani 1 1 d . . . . .
H13 H 0.561483 0.169720 0.564092 0.126 Uiso 1 1 calc R U . . .
C14 C 0.7145(10) 0.2643(9) 0.5896(3) 0.086(3) Uani 1 1 d . . . . .
H14 H 0.709963 0.233876 0.621592 0.103 Uiso 1 1 calc R U . . .
C15 C 0.8060(9) 0.3471(10) 0.5777(2) 0.084(3) Uani 1 1 d . . . . .
H15 H 0.864840 0.375312 0.601691 0.101 Uiso 1 1 calc R U . . .
C16 C 0.8155(7) 0.3925(7) 0.5296(2) 0.0590(16) Uani 1 1 d . . . . .
H16 H 0.878925 0.451790 0.521755 0.071 Uiso 1 1 calc R U . . .
C17 C 0.3956(4) 0.5003(4) 0.35645(16) 0.0307(10) Uani 1 1 d . . . . .
C18 C 0.3064(4) 0.4638(4) 0.32107(16) 0.0294(9) Uani 1 1 d . . . . .
H18 H 0.334347 0.410347 0.296323 0.035 Uiso 1 1 calc R U . . .
C19 C 0.1762(4) 0.5043(4) 0.32126(16) 0.0300(10) Uani 1 1 d . . . . .
C20 C 0.1379(5) 0.5833(5) 0.35824(18) 0.0346(10) Uani 1 1 d . . . . .
C21 C 0.2258(5) 0.6235(5) 0.39471(18) 0.0375(11) Uani 1 1 d . . . . .
C22 C 0.3540(5) 0.5799(5) 0.39296(18) 0.0370(11) Uani 1 1 d . . . . .
H22 H 0.414478 0.604734 0.417012 0.044 Uiso 1 1 calc R U . . .
C23 C 0.1829(6) 0.7080(6) 0.4370(2) 0.0507(15) Uani 1 1 d . . . . .
C24 C 0.1210(8) 0.8271(7) 0.4178(3) 0.073(2) Uani 1 1 d . . . . .
H24A H 0.181473 0.865843 0.395116 0.110 Uiso 1 1 calc R U . . .
H24B H 0.103813 0.881630 0.444900 0.110 Uiso 1 1 calc R U . . .
H24C H 0.038846 0.808768 0.401153 0.110 Uiso 1 1 calc DR U . . .
C25 C 0.0850(7) 0.6402(9) 0.4706(2) 0.077(2) Uani 1 1 d . . . . .
H25A H -0.001391 0.638450 0.455295 0.115 Uiso 1 1 calc R U . . .
H25B H 0.079150 0.682062 0.501670 0.115 Uiso 1 1 calc R U . . .
H25C H 0.115585 0.557509 0.475765 0.115 Uiso 1 1 calc R U . . .
C26 C 0.3012(7) 0.7448(8) 0.4683(3) 0.071(2) Uani 1 1 d . . . . .
H26A H 0.271118 0.793191 0.495818 0.106 Uiso 1 1 calc R U . . .
H26B H 0.362233 0.792411 0.448833 0.106 Uiso 1 1 calc R U . . .
H26C H 0.345326 0.672271 0.480252 0.106 Uiso 1 1 calc R U . . .
C27 C 0.0788(5) 0.4608(4) 0.28193(16) 0.0312(10) Uani 1 1 d . . . . .
C28 C -0.0345(5) 0.3892(5) 0.3049(2) 0.0460(13) Uani 1 1 d . . . . .
H28A H -0.095855 0.364092 0.279664 0.069 Uiso 1 1 calc R U . . .
H28B H -0.079976 0.440201 0.328442 0.069 Uiso 1 1 calc R U . . .
H28C H 0.000302 0.317677 0.321287 0.069 Uiso 1 1 calc R U . . .
C29 C 0.0242(6) 0.5702(5) 0.2529(2) 0.0451(13) Uani 1 1 d . . . . .
H29A H 0.096346 0.612031 0.236740 0.068 Uiso 1 1 calc R U . . .
H29B H -0.019844 0.625930 0.275017 0.068 Uiso 1 1 calc R U . . .
H29C H -0.038205 0.541440 0.228632 0.068 Uiso 1 1 calc R U . . .
C30 C 0.1454(5) 0.3775(5) 0.24405(19) 0.0433(12) Uani 1 1 d . . . . .
H30A H 0.214384 0.422299 0.227337 0.065 Uiso 1 1 calc R U . . .
H30B H 0.080246 0.350206 0.220512 0.065 Uiso 1 1 calc R U . . .
H30C H 0.183421 0.307467 0.260432 0.065 Uiso 1 1 calc R U . . .

loop_
_atom_site_aniso_label
_atom_site_aniso_U_11
_atom_site_aniso_U_22
_atom_site_aniso_U_33
_atom_site_aniso_U_23
_atom_site_aniso_U_13
_atom_site_aniso_U_12
Cl1 0.129(3) 0.154(3) 0.258(5) -0.021(4) 0.030(3) -0.061(3)
Cl2 0.180(5) 0.111(3) 0.590(15) 0.021(5) -0.059(8) 0.000(3)
C31 0.115(10) 0.118(9) 0.182(14) 0.036(9) 0.008(9) 0.012(8)
F1 0.075(3) 0.213(6) 0.037(2) 0.020(3) 0.0098(19) -0.003(4)
O1 0.0298(18) 0.069(2) 0.0339(17) 0.0142(17) -0.0013(14) 0.0064(18)
O2 0.040(2) 0.069(3) 0.048(2) -0.012(2) 0.0003(18) -0.009(2)
O3 0.033(2) 0.068(2) 0.0366(18) 0.0082(18) -0.0012(15) 0.0130(18)
O4 0.0223(18) 0.075(3) 0.053(2) -0.021(2) -0.0026(16) 0.0086(18)
N1 0.0248(19) 0.055(2) 0.0297(18) 0.0063(18) -0.0050(16) -0.0015(18)
C1 0.021(2) 0.040(3) 0.045(3) 0.000(2) -0.003(2) -0.0012(19)
C2 0.018(2) 0.065(3) 0.049(3) -0.019(3) -0.008(2) 0.006(2)
C3 0.024(3) 0.076(4) 0.109(6) -0.047(4) -0.008(3) 0.005(3)
C4 0.027(3) 0.118(7) 0.128(8) -0.091(7) -0.005(4) 0.005(4)
C5 0.041(4) 0.177(11) 0.077(5) -0.079(7) -0.001(4) -0.001(6)
C6 0.034(3) 0.147(8) 0.048(3) -0.021(5) -0.002(3) 0.000(4)
C7 0.025(2) 0.077(4) 0.032(2) -0.006(3) -0.004(2) 0.002(3)
C8 0.038(3) 0.052(3) 0.039(3) 0.005(2) 0.003(2) 0.002(3)
C9 0.023(2) 0.050(3) 0.032(2) -0.004(2) 0.0012(19) 0.001(2)
C10 0.039(3) 0.083(4) 0.043(3) 0.015(3) -0.002(2) 0.016(3)
C11 0.041(3) 0.054(3) 0.041(3) 0.012(2) -0.003(2) 0.003(3)
C12 0.117(8) 0.126(8) 0.060(5) 0.006(5) -0.010(5) -0.064(7)
C13 0.110(8) 0.102(7) 0.105(7) 0.041(6) 0.020(7) -0.035(6)
C14 0.087(6) 0.102(6) 0.068(5) 0.047(5) 0.007(5) 0.016(5)
C15 0.065(5) 0.145(8) 0.042(3) 0.002(4) -0.012(3) 0.014(5)
C16 0.052(4) 0.079(4) 0.046(3) 0.007(3) -0.005(3) -0.008(3)
C17 0.019(2) 0.041(2) 0.032(2) 0.0028(19) 0.0019(17) -0.0003(18)
C18 0.024(2) 0.030(2) 0.034(2) -0.0010(17) 0.0016(18) 0.0001(18)
C19 0.021(2) 0.035(2) 0.033(2) 0.0028(18) -0.0016(18) -0.0047(18)
C20 0.019(2) 0.042(2) 0.042(2) -0.003(2) 0.002(2) 0.002(2)
C21 0.025(2) 0.052(3) 0.036(2) -0.013(2) 0.0038(19) -0.004(2)
C22 0.023(2) 0.053(3) 0.035(2) -0.004(2) -0.0025(19) -0.004(2)
C23 0.032(3) 0.078(4) 0.042(3) -0.025(3) 0.006(2) -0.003(3)
C24 0.067(5) 0.067(4) 0.086(5) -0.036(4) 0.000(4) 0.007(4)
C25 0.048(4) 0.128(7) 0.055(4) -0.032(4) 0.018(3) -0.017(4)
C26 0.040(3) 0.112(6) 0.060(4) -0.046(4) 0.000(3) -0.009(4)
C27 0.025(2) 0.036(2) 0.033(2) -0.0051(19) -0.0067(18) 0.0033(19)
C28 0.025(2) 0.052(3) 0.061(3) -0.007(3) -0.007(2) -0.008(2)
C29 0.044(3) 0.045(3) 0.046(3) 0.002(2) -0.008(2) 0.012(2)
C30 0.035(3) 0.051(3) 0.044(3) -0.017(2) -0.008(2) 0.005(2)

loop_
_atom_type_symbol
_atom_type_description
_atom_type_scat_dispersion_real
_atom_type_scat_dispersion_imag
_atom_type_scat_source
C C 0.0137 0.0067 'International Tables Vol C Tables 4.2.6.8 and 6.1.1.4'
H H 0.0000 0.0000 'International Tables Vol C Tables 4.2.6.8 and 6.1.1.4'
Cl Cl 0.3281 0.5435 'International Tables Vol C Tables 4.2.6.8 and 6.1.1.4'
F F 0.0583 0.0400 'International Tables Vol C Tables 4.2.6.8 and 6.1.1.4'
N N 0.0241 0.0134 'International Tables Vol C Tables 4.2.6.8 and 6.1.1.4'
O O 0.0389 0.0241 'International Tables Vol C Tables 4.2.6.8 and 6.1.1.4'

loop_
_geom_angle_atom_site_label_1
_geom_angle_atom_site_label_2
_geom_angle_atom_site_label_3
_geom_angle
_geom_angle_site_symmetry_1
_geom_angle_site_symmetry_3
_geom_angle_publ_flag
Cl1 C31 H31A 108.7 . . ?
Cl1 C31 H31B 108.7 . . ?
Cl2 C31 Cl1 114.1(9) . . ?
Cl2 C31 H31A 108.7 . . ?
Cl2 C31 H31B 108.7 . . ?
H31A C31 H31B 107.6 . . ?
N1 O1 C10 109.3(4) . . ?
C7 O3 C8 114.3(4) . . ?
C20 O4 H4 115(9) . . ?
O1 N1 C1 111.8(4) . . ?
C9 N1 O1 115.8(4) . . ?
C9 N1 C1 131.4(4) . . ?
N1 C1 H1 106.4 . . ?
N1 C1 C2 111.5(4) . . ?
N1 C1 C17 112.9(4) . . ?
C2 C1 H1 106.4 . . ?
C2 C1 C17 112.6(4) . . ?
C17 C1 H1 106.4 . . ?
C3 C2 C1 121.6(6) . . ?
C7 C2 C1 119.2(5) . . ?
C7 C2 C3 119.1(6) . . ?
C2 C3 H3 121.2 . . ?
C2 C3 C4 117.5(8) . . ?
C4 C3 H3 121.2 . . ?
C3 C4 H4A 118.9 . . ?
C5 C4 C3 122.1(7) . . ?
C5 C4 H4A 118.9 . . ?
C4 C5 H5 121.0 . . ?
C6 C5 C4 118.0(8) . . ?
C6 C5 H5 121.0 . . ?
F1 C6 C7 117.4(8) . . ?
C5 C6 F1 119.4(8) . . ?
C5 C6 C7 123.2(10) . . ?
O3 C7 C2 119.0(5) . . ?
O3 C7 C6 120.9(6) . . ?
C6 C7 C2 120.0(7) . . ?
O3 C8 H8A 107.3 . . ?
O3 C8 H8B 107.3 . . ?
O3 C8 C9 120.2(5) . . ?
H8A C8 H8B 106.9 . . ?
C9 C8 H8A 107.3 . . ?
C9 C8 H8B 107.3 . . ?
O2 C9 N1 122.8(5) . . ?
O2 C9 C8 117.2(5) . . ?
N1 C9 C8 120.0(4) . . ?
O1 C10 H10A 110.4 . . ?
O1 C10 H10B 110.4 . . ?
O1 C10 C11 106.8(5) . . ?
H10A C10 H10B 108.6 . . ?
C11 C10 H10A 110.4 . . ?
C11 C10 H10B 110.4 . . ?
C12 C11 C10 121.1(6) . . ?
C12 C11 C16 119.4(6) . . ?
C16 C11 C10 119.5(6) . . ?
C11 C12 H12 120.1 . . ?
C11 C12 C13 119.8(8) . . ?
C13 C12 H12 120.1 . . ?
C12 C13 H13 119.7 . . ?
C14 C13 C12 120.7(9) . . ?
C14 C13 H13 119.7 . . ?
C13 C14 H14 120.1 . . ?
C15 C14 C13 119.8(7) . . ?
C15 C14 H14 120.1 . . ?
C14 C15 H15 119.6 . . ?
C14 C15 C16 120.9(8) . . ?
C16 C15 H15 119.6 . . ?
C11 C16 C15 119.3(7) . . ?
C11 C16 H16 120.3 . . ?
C15 C16 H16 120.3 . . ?
C18 C17 C1 119.6(4) . . ?
C18 C17 C22 119.1(4) . . ?
C22 C17 C1 121.1(4) . . ?
C17 C18 H18 119.2 . . ?
C17 C18 C19 121.6(4) . . ?
C19 C18 H18 119.2 . . ?
C18 C19 C27 120.5(4) . . ?
C20 C19 C18 117.8(4) . . ?
C20 C19 C27 121.7(4) . . ?
O4 C20 C19 115.8(4) . . ?
O4 C20 C21 121.8(4) . . ?
C19 C20 C21 122.4(4) . . ?
C20 C21 C23 122.8(5) . . ?
C22 C21 C20 117.4(4) . . ?
C22 C21 C23 119.8(4) . . ?
C17 C22 H22 119.2 . . ?
C21 C22 C17 121.7(4) . . ?
C21 C22 H22 119.2 . . ?
C24 C23 C21 111.5(5) . . ?
C24 C23 C25 110.5(6) . . ?
C25 C23 C21 109.7(5) . . ?
C26 C23 C21 111.0(5) . . ?
C26 C23 C24 106.7(6) . . ?
C26 C23 C25 107.3(6) . . ?
C23 C24 H24A 109.5 . . ?
C23 C24 H24B 109.5 . . ?
C23 C24 H24C 109.5 . . ?
H24A C24 H24B 109.5 . . ?
H24A C24 H24C 109.5 . . ?
H24B C24 H24C 109.5 . . ?
C23 C25 H25A 109.5 . . ?
C23 C25 H25B 109.5 . . ?
C23 C25 H25C 109.5 . . ?
H25A C25 H25B 109.5 . . ?
H25A C25 H25C 109.5 . . ?
H25B C25 H25C 109.5 . . ?
C23 C26 H26A 109.5 . . ?
C23 C26 H26B 109.5 . . ?
C23 C26 H26C 109.5 . . ?
H26A C26 H26B 109.5 . . ?
H26A C26 H26C 109.5 . . ?
H26B C26 H26C 109.5 . . ?
C19 C27 C29 110.5(4) . . ?
C19 C27 C30 112.0(4) . . ?
C28 C27 C19 110.7(4) . . ?
C28 C27 C29 110.1(4) . . ?
C28 C27 C30 107.6(4) . . ?
C30 C27 C29 105.8(4) . . ?
C27 C28 H28A 109.5 . . ?
C27 C28 H28B 109.5 . . ?
C27 C28 H28C 109.5 . . ?
H28A C28 H28B 109.5 . . ?
H28A C28 H28C 109.5 . . ?
H28B C28 H28C 109.5 . . ?
C27 C29 H29A 109.5 . . ?
C27 C29 H29B 109.5 . . ?
C27 C29 H29C 109.5 . . ?
H29A C29 H29B 109.5 . . ?
H29A C29 H29C 109.5 . . ?
H29B C29 H29C 109.5 . . ?
C27 C30 H30A 109.5 . . ?
C27 C30 H30B 109.5 . . ?
C27 C30 H30C 109.5 . . ?
H30A C30 H30B 109.5 . . ?
H30A C30 H30C 109.5 . . ?
H30B C30 H30C 109.5 . . ?

loop_
_geom_bond_atom_site_label_1
_geom_bond_atom_site_label_2
_geom_bond_distance
_geom_bond_site_symmetry_2
_geom_bond_publ_flag
Cl1 C31 1.700(15) . ?
Cl2 C31 1.578(14) . ?
C31 H31A 0.9800 . ?
C31 H31B 0.9800 . ?
F1 C6 1.376(11) . ?
O1 N1 1.401(5) . ?
O1 C10 1.459(7) . ?
O2 C9 1.230(6) . ?
O3 C7 1.363(7) . ?
O3 C8 1.408(7) . ?
O4 H4 0.78(11) . ?
O4 C20 1.380(6) . ?
N1 C1 1.469(6) . ?
N1 C9 1.334(7) . ?
C1 H1 0.9900 . ?
C1 C2 1.513(8) . ?
C1 C17 1.533(6) . ?
C2 C3 1.400(9) . ?
C2 C7 1.387(9) . ?
C3 H3 0.9400 . ?
C3 C4 1.431(13) . ?
C4 H4A 0.9400 . ?
C4 C5 1.371(15) . ?
C5 H5 0.9400 . ?
C5 C6 1.337(14) . ?
C6 C7 1.380(8) . ?
C8 H8A 0.9800 . ?
C8 H8B 0.9800 . ?
C8 C9 1.518(7) . ?
C10 H10A 0.9800 . ?
C10 H10B 0.9800 . ?
C10 C11 1.492(8) . ?
C11 C12 1.365(11) . ?
C11 C16 1.370(9) . ?
C12 H12 0.9400 . ?
C12 C13 1.400(13) . ?
C13 H13 0.9400 . ?
C13 C14 1.352(14) . ?
C14 H14 0.9400 . ?
C14 C15 1.339(14) . ?
C15 H15 0.9400 . ?
C15 C16 1.411(10) . ?
C16 H16 0.9400 . ?
C17 C18 1.385(6) . ?
C17 C22 1.394(7) . ?
C18 H18 0.9400 . ?
C18 C19 1.392(7) . ?
C19 C20 1.389(7) . ?
C19 C27 1.537(6) . ?
C20 C21 1.409(7) . ?
C21 C22 1.385(7) . ?
C21 C23 1.548(7) . ?
C22 H22 0.9400 . ?
C23 C24 1.543(11) . ?
C23 C25 1.543(10) . ?
C23 C26 1.529(8) . ?
C24 H24A 0.9700 . ?
C24 H24B 0.9700 . ?
C24 H24C 0.9700 . ?
C25 H25A 0.9700 . ?
C25 H25B 0.9700 . ?
C25 H25C 0.9700 . ?
C26 H26A 0.9700 . ?
C26 H26B 0.9700 . ?
C26 H26C 0.9700 . ?
C27 C28 1.527(7) . ?
C27 C29 1.543(7) . ?
C27 C30 1.539(7) . ?
C28 H28A 0.9700 . ?
C28 H28B 0.9700 . ?
C28 H28C 0.9700 . ?
C29 H29A 0.9700 . ?
C29 H29B 0.9700 . ?
C29 H29C 0.9700 . ?
C30 H30A 0.9700 . ?
C30 H30B 0.9700 . ?
C30 H30C 0.9700 . ?

loop_
_geom_torsion_atom_site_label_1
_geom_torsion_atom_site_label_2
_geom_torsion_atom_site_label_3
_geom_torsion_atom_site_label_4
_geom_torsion
_geom_torsion_site_symmetry_1
_geom_torsion_site_symmetry_2
_geom_torsion_site_symmetry_3
_geom_torsion_site_symmetry_4
_geom_torsion_publ_flag
F1 C6 C7 O3 3.1(8) . . . . ?
F1 C6 C7 C2 179.6(5) . . . . ?
O1 N1 C1 C2 -142.2(4) . . . . ?
O1 N1 C1 C17 89.8(5) . . . . ?
O1 N1 C9 O2 8.3(7) . . . . ?
O1 N1 C9 C8 -174.4(4) . . . . ?
O1 C10 C11 C12 72.6(10) . . . . ?
O1 C10 C11 C16 -107.0(7) . . . . ?
O3 C8 C9 O2 -168.9(5) . . . . ?
O3 C8 C9 N1 13.7(7) . . . . ?
O4 C20 C21 C22 178.1(5) . . . . ?
O4 C20 C21 C23 1.0(8) . . . . ?
N1 O1 C10 C11 -175.4(5) . . . . ?
N1 C1 C2 C3 121.4(5) . . . . ?
N1 C1 C2 C7 -62.3(6) . . . . ?
N1 C1 C17 C18 163.8(4) . . . . ?
N1 C1 C17 C22 -21.2(6) . . . . ?
C1 N1 C9 O2 175.5(5) . . . . ?
C1 N1 C9 C8 -7.3(8) . . . . ?
C1 C2 C3 C4 175.4(5) . . . . ?
C1 C2 C7 O3 1.2(7) . . . . ?
C1 C2 C7 C6 -175.4(5) . . . . ?
C1 C17 C18 C19 174.8(4) . . . . ?
C1 C17 C22 C21 -175.1(5) . . . . ?
C2 C1 C17 C18 36.4(6) . . . . ?
C2 C1 C17 C22 -148.6(5) . . . . ?
C2 C3 C4 C5 0.2(10) . . . . ?
C3 C2 C7 O3 177.6(5) . . . . ?
C3 C2 C7 C6 1.0(8) . . . . ?
C3 C4 C5 C6 0.4(12) . . . . ?
C4 C5 C6 F1 179.7(7) . . . . ?
C4 C5 C6 C7 -0.4(11) . . . . ?
C5 C6 C7 O3 -176.8(6) . . . . ?
C5 C6 C7 C2 -0.3(10) . . . . ?
C7 O3 C8 C9 -69.3(6) . . . . ?
C7 C2 C3 C4 -0.9(8) . . . . ?
C8 O3 C7 C2 73.6(6) . . . . ?
C8 O3 C7 C6 -109.8(6) . . . . ?
C9 N1 C1 C2 50.2(7) . . . . ?
C9 N1 C1 C17 -77.8(6) . . . . ?
C10 O1 N1 C1 99.8(5) . . . . ?
C10 O1 N1 C9 -90.5(6) . . . . ?
C10 C11 C12 C13 -178.3(10) . . . . ?
C10 C11 C16 C15 -179.4(7) . . . . ?
C11 C12 C13 C14 -3(2) . . . . ?
C12 C11 C16 C15 1.0(12) . . . . ?
C12 C13 C14 C15 3.3(18) . . . . ?
C13 C14 C15 C16 -0.9(15) . . . . ?
C14 C15 C16 C11 -1.3(13) . . . . ?
C16 C11 C12 C13 1.3(16) . . . . ?
C17 C1 C2 C3 -110.4(6) . . . . ?
C17 C1 C2 C7 65.9(6) . . . . ?
C17 C18 C19 C20 0.1(7) . . . . ?
C17 C18 C19 C27 -179.1(4) . . . . ?
C18 C17 C22 C21 0.0(8) . . . . ?
C18 C19 C20 O4 -178.5(4) . . . . ?
C18 C19 C20 C21 0.4(7) . . . . ?
C18 C19 C27 C28 117.3(5) . . . . ?
C18 C19 C27 C29 -120.4(5) . . . . ?
C18 C19 C27 C30 -2.8(6) . . . . ?
C19 C20 C21 C22 -0.7(8) . . . . ?
C19 C20 C21 C23 -177.9(5) . . . . ?
C20 C19 C27 C28 -61.9(6) . . . . ?
C20 C19 C27 C29 60.4(6) . . . . ?
C20 C19 C27 C30 178.0(5) . . . . ?
C20 C21 C22 C17 0.5(8) . . . . ?
C20 C21 C23 C24 -56.5(7) . . . . ?
C20 C21 C23 C25 66.3(7) . . . . ?
C20 C21 C23 C26 -175.2(6) . . . . ?
C22 C17 C18 C19 -0.3(7) . . . . ?
C22 C21 C23 C24 126.5(6) . . . . ?
C22 C21 C23 C25 -110.8(6) . . . . ?
C22 C21 C23 C26 7.7(8) . . . . ?
C23 C21 C22 C17 177.8(5) . . . . ?
C27 C19 C20 O4 0.8(7) . . . . ?
C27 C19 C20 C21 179.7(5) . . . . ?
